data_7026063
loop_
_publ_author_name
'Mayilmurugan, Ramasamy'
'Sankaralingam, Muniyandi'
'Suresh, Eringathodi'
'Palaniandavar, Mallayan'

_publ_section_title
;
 Novel square pyramidal iron(III) complexes of linear tetradentate
 bis(phenolate) ligands as structural and reactive models for
 intradiol-cleaving 3,4-PCD enzymes: Quinone formation vs. intradiol
 cleavage.
;
_journal_issue 40
_journal_name_full 'Dalton transactions (Cambridge, England : 2003)'
_journal_page_first 9611
_journal_page_last 9625
_journal_paper_doi 10.1039/c0dt00171f
_journal_volume 39
_journal_year 2010
_chemical_formula_sum 'C23 H29 Cl Fe N2 O2'
_chemical_formula_weight 456.78
_chemical_name_systematic
;
?
;
_space_group_IT_number 36
_symmetry_cell_setting orthorhombic
_symmetry_space_group_name_Hall 'C 2c -2'
_symmetry_space_group_name_H-M 'C m c 21'
_atom_sites_solution_hydrogens geom
_atom_sites_solution_primary direct
_atom_sites_solution_secondary difmap
_audit_creation_method SHELXL-97
_cell_angle_alpha 90.00
_cell_angle_beta 90.00
_cell_angle_gamma 90.00
_cell_formula_units_Z 4
_cell_length_a 20.257(2)
_cell_length_b 15.3291(17)
_cell_length_c 7.3121(8)
_cell_measurement_temperature 100(2)
_cell_volume 2270.6(4)
_computing_cell_refinement 'BRUKER SMART'
_computing_data_collection 'BRUKER SMART'
_computing_data_reduction 'BRUKER SAINT'
_computing_molecular_graphics ORTEP
_computing_structure_refinement 'SHELXL-97 (Sheldrick, 1997)'
_computing_structure_solution 'SHELXS-97 (Sheldrick, 1990)'
_diffrn_ambient_temperature 100(2)
_diffrn_measured_fraction_theta_full 0.480
_diffrn_measured_fraction_theta_max 0.480
_diffrn_measurement_device_type 'BRUKER SMART APEX CCD DIFFRACTOMETER'
_diffrn_measurement_method 'OMEGA-PHI SCAN'
_diffrn_radiation_monochromator graphite
_diffrn_radiation_source 'fine-focus sealed tube'
_diffrn_radiation_type MoK\a
_diffrn_radiation_wavelength 0.71073
_diffrn_reflns_av_R_equivalents 0.0322
_diffrn_reflns_av_sigmaI/netI 0.0459
_diffrn_reflns_limit_h_max 26
_diffrn_reflns_limit_h_min -26
_diffrn_reflns_limit_k_max 19
_diffrn_reflns_limit_k_min -17
_diffrn_reflns_limit_l_max 9
_diffrn_reflns_limit_l_min -8
_diffrn_reflns_number 6558
_diffrn_reflns_theta_full 28.24
_diffrn_reflns_theta_max 28.24
_diffrn_reflns_theta_min 1.67
_exptl_absorpt_coefficient_mu 0.802
_exptl_absorpt_correction_T_max 0.9534
_exptl_absorpt_correction_T_min 0.8370
_exptl_absorpt_correction_type multi-scan
_exptl_absorpt_process_details BRUKER-SADABS
_exptl_crystal_colour 'WINE red'
_exptl_crystal_density_diffrn 1.336
_exptl_crystal_density_method 'not measured'
_exptl_crystal_description plates
_exptl_crystal_F_000 960
_exptl_crystal_size_max 0.23
_exptl_crystal_size_mid 0.13
_exptl_crystal_size_min 0.06
_refine_diff_density_max 0.674
_refine_diff_density_min -0.564
_refine_diff_density_rms 0.168
_refine_ls_abs_structure_details 'Flack H D (1983), Acta Cryst. A39, 876-881'
_refine_ls_abs_structure_Flack 0.17(4)
_refine_ls_extinction_method none
_refine_ls_goodness_of_fit_ref 1.144
_refine_ls_hydrogen_treatment constr
_refine_ls_matrix_type full
_refine_ls_number_parameters 138
_refine_ls_number_reflns 2487
_refine_ls_number_restraints 1
_refine_ls_restrained_S_all 1.143
_refine_ls_R_factor_all 0.0618
_refine_ls_R_factor_gt 0.0522
_refine_ls_shift/su_max 0.000
_refine_ls_shift/su_mean 0.000
_refine_ls_structure_factor_coef Fsqd
_refine_ls_weighting_details 'w=1/[\s^2^(Fo^2^)+(0.1019P)^2^+0.0000P] where P=(Fo^2^+2Fc^2^)/3'
_refine_ls_weighting_scheme calc
_refine_ls_wR_factor_gt 0.1350
_refine_ls_wR_factor_ref 0.1631
_reflns_number_gt 2256
_reflns_number_total 2487
_reflns_threshold_expression >2sigma(I)
_cod_data_source_file c0dt00171f.txt
_cod_data_source_block 3
_cod_depositor_comments
;
The following automatic conversions were performed:

'_symmetry_cell_setting' value 'ORTHORHOMBIC' changed to
'orthorhombic' according to
/home/saulius/struct/CIF-dictionaries/cif_core.dic dictionary named
'cif_core.dic' version 2.4.2 from
2011-04-26.

'_exptl_absorpt_correction_type' value 'MULTI-SCAN'
changed to 'multi-scan' according to
/home/saulius/struct/CIF-dictionaries/cif_core.dic dictionary named
'cif_core.dic' version 2.4.2 from 2011-04-26.

Automatic conversion script
Id: cif_fix_values 1891 2012-01-12 08:04:46Z andrius 
;
_cod_original_cell_volume 2270.5(4)
_cod_original_sg_symbol_H-M Cmc21
_cod_database_code 7026063

loop_
_symmetry_equiv_pos_as_xyz
'x, y, z'
'-x, -y, z+1/2'
'x, -y, z+1/2'
'-x, y, z'
'x+1/2, y+1/2, z'
'-x+1/2, -y+1/2, z+1/2'
'x+1/2, -y+1/2, z+1/2'
'-x+1/2, y+1/2, z'

loop_
_atom_site_label
_atom_site_type_symbol
_atom_site_fract_x
_atom_site_fract_y
_atom_site_fract_z
_atom_site_U_iso_or_equiv
_atom_site_adp_type
_atom_site_occupancy
_atom_site_calc_flag
_atom_site_refinement_flags
Fe1 Fe 0.0000 0.27115(4) 0.36764(11) 0.0308(2) Uani 1 d S
Cl1 Cl 0.0000 0.40096(11) 0.5104(3) 0.0537(5) Uani 1 d S
O1 O 0.06920(16) 0.2063(2) 0.4631(5) 0.0462(8) Uani 1 d .
C6 C 0.1630(2) 0.2327(3) 0.2754(7) 0.0442(11) Uani 1 d .
N1 N 0.06417(16) 0.2989(2) 0.1316(5) 0.0361(8) Uani 1 d .
C2 C 0.1575(2) 0.1056(3) 0.4724(6) 0.0423(10) Uani 1 d .
C1 C 0.12990(18) 0.1820(3) 0.4040(6) 0.0375(10) Uani 1 d .
C8 C 0.0624(3) 0.2277(3) -0.0021(9) 0.0509(13) Uani 1 d .
H8A H 0.0702 0.1730 0.0612 0.061 Uiso 1 calc R
H8B H 0.0981 0.2359 -0.0889 0.061 Uiso 1 calc R
C5 C 0.2244(2) 0.2042(4) 0.2124(7) 0.0483(11) Uani 1 d .
H5 H 0.2467 0.2367 0.1244 0.058 Uiso 1 calc R
C3 C 0.2185(2) 0.0805(3) 0.4065(7) 0.0498(13) Uani 1 d .
H3 H 0.2372 0.0292 0.4507 0.060 Uiso 1 calc R
C7 C 0.1326(2) 0.3141(3) 0.2037(7) 0.0437(10) Uani 1 d .
H7A H 0.1601 0.3373 0.1065 0.052 Uiso 1 calc R
H7B H 0.1309 0.3572 0.3008 0.052 Uiso 1 calc R
C4 C 0.2529(2) 0.1279(4) 0.2789(7) 0.0487(12) Uani 1 d .
C10 C 0.0382(2) 0.3818(3) 0.0543(7) 0.0457(11) Uani 1 d .
H10A H 0.0542 0.3889 -0.0698 0.055 Uiso 1 calc R
H10B H 0.0542 0.4305 0.1264 0.055 Uiso 1 calc R
C12 C 0.3197(2) 0.0979(4) 0.2023(9) 0.0635(15) Uani 1 d .
H12A H 0.3381 0.0540 0.2809 0.095 Uiso 1 calc R
H12B H 0.3493 0.1467 0.1961 0.095 Uiso 1 calc R
H12C H 0.3135 0.0741 0.0820 0.095 Uiso 1 calc R
C11 C 0.1187(3) 0.0492(4) 0.6029(9) 0.0685(17) Uani 1 d .
H11A H 0.1277 0.0669 0.7263 0.103 Uiso 1 calc R
H11B H 0.1312 -0.0107 0.5871 0.103 Uiso 1 calc R
H11C H 0.0724 0.0556 0.5783 0.103 Uiso 1 calc R
C9 C 0.0000 0.2210(6) -0.1031(11) 0.066(2) Uani 1 d S
H9 H 0.0000 0.2128 -0.2291 0.080 Uiso 1 calc SR

loop_
_atom_site_aniso_label
_atom_site_aniso_U_11
_atom_site_aniso_U_22
_atom_site_aniso_U_33
_atom_site_aniso_U_23
_atom_site_aniso_U_13
_atom_site_aniso_U_12
Fe1 0.0327(4) 0.0280(4) 0.0318(4) 0.0044(4) 0.000 0.000
Cl1 0.0687(11) 0.0369(8) 0.0553(10) -0.0090(7) 0.000 0.000
O1 0.0394(16) 0.0523(18) 0.047(2) 0.0177(16) 0.0031(14) 0.0172(14)
C6 0.037(2) 0.057(3) 0.039(3) -0.002(2) -0.005(2) -0.0001(19)
N1 0.0352(17) 0.0392(18) 0.0338(19) 0.0067(15) -0.0039(14) -0.0041(14)
C2 0.045(2) 0.047(3) 0.035(3) -0.0005(19) -0.0073(18) 0.012(2)
C1 0.0352(18) 0.043(2) 0.035(3) -0.0010(18) 0.0034(16) 0.0038(16)
C8 0.044(2) 0.050(3) 0.058(4) -0.004(2) 0.007(2) 0.007(2)
C5 0.035(2) 0.069(3) 0.041(3) -0.001(2) -0.002(2) 0.000(2)
C3 0.049(2) 0.052(2) 0.049(4) -0.006(2) -0.019(2) 0.017(2)
C7 0.034(2) 0.049(3) 0.048(3) 0.012(2) 0.0013(18) -0.0044(18)
C4 0.033(2) 0.064(3) 0.050(3) -0.018(3) -0.008(2) 0.007(2)
C10 0.040(2) 0.046(2) 0.051(3) 0.019(2) 0.0101(19) -0.0022(19)
C12 0.041(3) 0.096(4) 0.054(3) -0.025(3) -0.006(2) 0.016(3)
C11 0.077(4) 0.069(4) 0.059(4) 0.028(3) 0.007(3) 0.021(3)
C9 0.064(4) 0.108(7) 0.028(5) -0.011(4) 0.000 0.000

loop_
_atom_type_symbol
_atom_type_description
_atom_type_scat_dispersion_real
_atom_type_scat_dispersion_imag
_atom_type_scat_source
C C 0.0033 0.0016 'International Tables Vol C Tables 4.2.6.8 and 6.1.1.4'
H H 0.0000 0.0000 'International Tables Vol C Tables 4.2.6.8 and 6.1.1.4'
N N 0.0061 0.0033 'International Tables Vol C Tables 4.2.6.8 and 6.1.1.4'
O O 0.0106 0.0060 'International Tables Vol C Tables 4.2.6.8 and 6.1.1.4'
Cl Cl 0.1484 0.1585 'International Tables Vol C Tables 4.2.6.8 and 6.1.1.4'
Fe Fe 0.3463 0.8444 'International Tables Vol C Tables 4.2.6.8 and 6.1.1.4'

loop_
_geom_angle_atom_site_label_1
_geom_angle_atom_site_label_2
_geom_angle_atom_site_label_3
_geom_angle
_geom_angle_site_symmetry_1
_geom_angle_site_symmetry_3
O1 Fe1 O1 98.2(2) 4 .
O1 Fe1 N1 87.26(14) 4 4
O1 Fe1 N1 147.62(16) . 4
O1 Fe1 N1 147.62(16) 4 .
O1 Fe1 N1 87.26(14) . .
N1 Fe1 N1 72.36(18) 4 .
O1 Fe1 Cl1 107.45(12) 4 .
O1 Fe1 Cl1 107.45(12) . .
N1 Fe1 Cl1 101.13(11) 4 .
N1 Fe1 Cl1 101.13(11) . .
C1 O1 Fe1 135.5(3) . .
C1 C6 C5 118.4(4) . .
C1 C6 C7 120.5(4) . .
C5 C6 C7 121.0(5) . .
C8 N1 C10 112.0(4) . .
C8 N1 C7 111.9(4) . .
C10 N1 C7 109.1(3) . .
C8 N1 Fe1 111.4(3) . .
C10 N1 Fe1 104.7(3) . .
C7 N1 Fe1 107.4(3) . .
C3 C2 C1 118.0(4) . .
C3 C2 C11 121.9(4) . .
C1 C2 C11 119.9(4) . .
O1 C1 C2 118.8(4) . .
O1 C1 C6 119.9(4) . .
C2 C1 C6 121.3(4) . .
N1 C8 C9 114.1(5) . .
N1 C8 H8A 108.7 . .
C9 C8 H8A 108.7 . .
N1 C8 H8B 108.7 . .
C9 C8 H8B 108.7 . .
H8A C8 H8B 107.6 . .
C4 C5 C6 121.2(5) . .
C4 C5 H5 119.4 . .
C6 C5 H5 119.4 . .
C4 C3 C2 123.0(4) . .
C4 C3 H3 118.5 . .
C2 C3 H3 118.5 . .
C6 C7 N1 112.1(4) . .
C6 C7 H7A 109.2 . .
N1 C7 H7A 109.2 . .
C6 C7 H7B 109.2 . .
N1 C7 H7B 109.2 . .
H7A C7 H7B 107.9 . .
C3 C4 C5 118.1(4) . .
C3 C4 C12 122.5(5) . .
C5 C4 C12 119.3(5) . .
N1 C10 C10 110.7(2) . 4
N1 C10 H10A 109.5 . .
C10 C10 H10A 109.5 4 .
N1 C10 H10B 109.5 . .
C10 C10 H10B 109.5 4 .
H10A C10 H10B 108.1 . .
C4 C12 H12A 109.5 . .
C4 C12 H12B 109.5 . .
H12A C12 H12B 109.5 . .
C4 C12 H12C 109.5 . .
H12A C12 H12C 109.5 . .
H12B C12 H12C 109.5 . .
C2 C11 H11A 109.5 . .
C2 C11 H11B 109.5 . .
H11A C11 H11B 109.5 . .
C2 C11 H11C 109.5 . .
H11A C11 H11C 109.5 . .
H11B C11 H11C 109.5 . .
C8 C9 C8 118.9(7) . 4
C8 C9 H9 120.5 . .
C8 C9 H9 120.5 4 .

loop_
_geom_bond_atom_site_label_1
_geom_bond_atom_site_label_2
_geom_bond_distance
_geom_bond_site_symmetry_2
Fe1 O1 1.855(3) 4
Fe1 O1 1.855(3) .
Fe1 N1 2.202(4) 4
Fe1 N1 2.202(4) .
Fe1 Cl1 2.2470(18) .
O1 C1 1.355(5) .
C6 C1 1.393(7) .
C6 C5 1.397(7) .
C6 C7 1.486(7) .
N1 C8 1.466(7) .
N1 C10 1.487(6) .
N1 C7 1.502(5) .
C2 C3 1.380(7) .
C2 C1 1.391(6) .
C2 C11 1.509(8) .
C8 C9 1.468(7) .
C8 H8A 0.9700 .
C8 H8B 0.9700 .
C5 C4 1.392(8) .
C5 H5 0.9300 .
C3 C4 1.372(8) .
C3 H3 0.9300 .
C7 H7A 0.9700 .
C7 H7B 0.9700 .
C4 C12 1.535(7) .
C10 C10 1.549(8) 4
C10 H10A 0.9700 .
C10 H10B 0.9700 .
C12 H12A 0.9600 .
C12 H12B 0.9600 .
C12 H12C 0.9600 .
C11 H11A 0.9600 .
C11 H11B 0.9600 .
C11 H11C 0.9600 .
C9 C8 1.468(7) 4
C9 H9 0.9300 .
